data_7021593
loop_
_publ_author_name
'Mansell, Stephen M.'
'Bonnet, Fanny'
'Visseaux, Marc'
'Arnold, Polly L.'

_publ_section_title
;
 Uranium(iv) amido-borohydrides as highly active diene polymerisation
 catalysts.
;
_journal_issue 25
_journal_name_full 'Dalton transactions (Cambridge, England : 2003)'
_journal_page_first 9033
_journal_page_last 9039
_journal_paper_doi 10.1039/c3dt50131k
_journal_volume 42
_journal_year 2013
_chemical_formula_moiety 'C26 H67 B N3 Si6 U'
_chemical_formula_sum 'C26 H67 B N3 Si6 U'
_chemical_formula_weight 839.21
_chemical_name_systematic
;
?
;
_space_group_IT_number 14
_symmetry_cell_setting monoclinic
_symmetry_space_group_name_Hall '-P 2yn'
_symmetry_space_group_name_H-M 'P 1 21/n 1'
_atom_sites_solution_hydrogens geom
_atom_sites_solution_primary direct
_atom_sites_solution_secondary difmap
_audit_creation_method SHELXL-97
_cell_angle_alpha 90.00
_cell_angle_beta 101.721(2)
_cell_angle_gamma 90.00
_cell_formula_units_Z 4
_cell_length_a 18.1815(4)
_cell_length_b 12.0062(2)
_cell_length_c 18.7241(4)
_cell_measurement_reflns_used 48657
_cell_measurement_temperature 120(2)
_cell_measurement_theta_max 72.6691
_cell_measurement_theta_min 3.0834
_cell_volume 4002.07(14)
_computing_cell_refinement
;
CrysAlisPro, Agilent Technologies,
Version 1.171.35.19 (release 27-10-2011 CrysAlis171 .NET)
(compiled Oct 27 2011,15:02:11)
;
_computing_data_collection
;
CrysAlisPro, Agilent Technologies,
Version 1.171.35.19 (release 27-10-2011 CrysAlis171 .NET)
(compiled Oct 27 2011,15:02:11)
;
_computing_data_reduction
;
CrysAlisPro, Agilent Technologies,
Version 1.171.35.19 (release 27-10-2011 CrysAlis171 .NET)
(compiled Oct 27 2011,15:02:11)
;
_computing_structure_refinement 'SHELXL-97 (Sheldrick, 1997)'
_computing_structure_solution 'SHELXS-97 (Sheldrick, 1990)'
_diffrn_ambient_temperature 120(2)
_diffrn_detector_area_resol_mean 10.3147
_diffrn_measured_fraction_theta_full 0.996
_diffrn_measured_fraction_theta_max 0.996
_diffrn_measurement_device_type 'SuperNova, Dual, Cu at zero, Atlas'
_diffrn_measurement_method 'w/ scans'
_diffrn_orient_matrix_UB_11 -0.0461719000
_diffrn_orient_matrix_UB_12 0.0993504000
_diffrn_orient_matrix_UB_13 0.0188979000
_diffrn_orient_matrix_UB_21 -0.0215048000
_diffrn_orient_matrix_UB_22 -0.0678413000
_diffrn_orient_matrix_UB_23 0.0625510000
_diffrn_orient_matrix_UB_31 0.0699015000
_diffrn_orient_matrix_UB_32 0.0448333000
_diffrn_orient_matrix_UB_33 0.0528215000
_diffrn_radiation_monochromator mirror
_diffrn_radiation_source 'SuperNova (Cu) X-ray Source'
_diffrn_radiation_type CuK\a
_diffrn_radiation_wavelength 1.54178
_diffrn_reflns_av_R_equivalents 0.0000
_diffrn_reflns_av_sigmaI/netI 0.0144
_diffrn_reflns_limit_h_max 22
_diffrn_reflns_limit_h_min -22
_diffrn_reflns_limit_k_max 14
_diffrn_reflns_limit_k_min -14
_diffrn_reflns_limit_l_max 23
_diffrn_reflns_limit_l_min -23
_diffrn_reflns_number 16185
_diffrn_reflns_theta_full 73.16
_diffrn_reflns_theta_max 73.16
_diffrn_reflns_theta_min 3.09
_diffrn_standards_number 0
_exptl_absorpt_coefficient_mu 13.269
_exptl_absorpt_correction_T_max 1.00000
_exptl_absorpt_correction_T_min 0.58451
_exptl_absorpt_correction_type multi-scan
_exptl_absorpt_process_details
;
CrysAlisPro, Agilent Technologies,
Version 1.171.35.19 (release 27-10-2011 CrysAlis171 .NET)
(compiled Oct 27 2011,15:02:11)
Empirical absorption correction using spherical harmonics,
implemented in SCALE3 ABSPACK scaling algorithm.
;
_exptl_crystal_colour 'Light purple'
_exptl_crystal_density_diffrn 1.393
_exptl_crystal_density_method 'not measured'
_exptl_crystal_description Block
_exptl_crystal_F_000 1700
_exptl_crystal_size_max 0.22
_exptl_crystal_size_mid 0.17
_exptl_crystal_size_min 0.09
_refine_diff_density_max 5.617
_refine_diff_density_min -5.560
_refine_diff_density_rms 0.384
_refine_ls_extinction_method none
_refine_ls_goodness_of_fit_ref 1.070
_refine_ls_hydrogen_treatment constr
_refine_ls_matrix_type full
_refine_ls_number_parameters 654
_refine_ls_number_reflns 16185
_refine_ls_number_restraints 145
_refine_ls_restrained_S_all 1.067
_refine_ls_R_factor_all 0.1132
_refine_ls_R_factor_gt 0.1109
_refine_ls_shift/su_max 0.000
_refine_ls_shift/su_mean 0.000
_refine_ls_structure_factor_coef Fsqd
_refine_ls_weighting_details 'calc w=1/[\s^2^(Fo^2^)+(0.0954P)^2^+169.5576P] where P=(Fo^2^+2Fc^2^)/3'
_refine_ls_weighting_scheme calc
_refine_ls_wR_factor_gt 0.2793
_refine_ls_wR_factor_ref 0.2806
_reflns_number_gt 15495
_reflns_number_total 16185
_reflns_threshold_expression >2sigma(I)
_cod_data_source_file c3dt50131k.txt
_cod_data_source_block N''2U(N'SiMe2CH2BBNH)
_cod_depositor_comments
;
The following automatic conversions were performed:

'_symmetry_cell_setting' value 'Monoclinic' changed to 'monoclinic'
according to /home/saulius/struct/CIF-dictionaries/cif_core.dic
dictionary named 'cif_core.dic' version 2.4.2 from 2011-04-26.

Automatic conversion script
Id: cif_fix_values 1891 2012-01-12 08:04:46Z andrius 
;
_cod_original_sg_symbol_H-M P2(1)/n
_cod_database_code 7021593
_cell_oxdiff_twin_number 2

loop_
_symmetry_equiv_pos_as_xyz
'x, y, z'
'-x+1/2, y+1/2, -z+1/2'
'-x, -y, -z'
'x-1/2, -y-1/2, z-1/2'

loop_
_atom_site_label
_atom_site_type_symbol
_atom_site_fract_x
_atom_site_fract_y
_atom_site_fract_z
_atom_site_U_iso_or_equiv
_atom_site_adp_type
_atom_site_occupancy
_atom_site_symmetry_multiplicity
_atom_site_calc_flag
_atom_site_refinement_flags
_atom_site_disorder_assembly
_atom_site_disorder_group
U1 U 0.27887(2) 0.81173(3) 0.03512(3) 0.03634(16) Uani 1 1 d U . .
B1 B 0.2374(8) 1.0309(11) -0.0179(8) 0.031(3) Uani 1 1 d . A .
N1 N 0.1731(6) 0.7505(9) 0.0640(6) 0.034(2) Uani 1 1 d U A .
N2 N 0.3027(7) 0.7373(10) -0.0675(8) 0.052(3) Uani 1 1 d . A .
N3 N 0.3701(6) 0.7572(8) 0.1270(6) 0.032(2) Uani 1 1 d U B .
Si1A Si 0.2573(4) 0.8272(6) -0.1264(4) 0.0349(15) Uani 0.50 1 d P A 1
Si2A Si 0.3672(4) 0.6375(6) -0.0749(4) 0.0362(16) Uani 0.50 1 d P A 1
Si3A Si 0.4525(4) 0.8351(6) 0.1340(4) 0.0330(15) Uani 0.50 1 d P B 1
Si4A Si 0.3678(4) 0.6603(6) 0.2012(4) 0.0348(15) Uani 0.50 1 d P B 1
Si5A Si 0.1424(4) 0.8225(5) 0.1341(3) 0.0282(13) Uani 0.50 1 d P A 1
Si6A Si 0.1093(4) 0.6495(6) 0.0149(4) 0.0370(16) Uani 0.50 1 d P A 1
C1A C 0.296(2) 1.120(3) -0.0510(18) 0.045(5) Uani 0.50 1 d PU A 1
H1A H 0.3393 1.0762 -0.0625 0.054 Uiso 0.50 1 calc PR A 1
C2A C 0.2542(19) 1.177(3) -0.1211(19) 0.051(6) Uani 0.50 1 d PU A 1
H2A1 H 0.2446 1.1202 -0.1602 0.061 Uiso 0.50 1 calc PR A 1
H2A2 H 0.2884 1.2331 -0.1355 0.061 Uiso 0.50 1 calc PR A 1
C3A C 0.177(2) 1.237(3) -0.119(2) 0.050(6) Uani 0.50 1 d PU A 1
H3A1 H 0.1864 1.3118 -0.0965 0.060 Uiso 0.50 1 calc PR A 1
H3A2 H 0.1476 1.2475 -0.1695 0.060 Uiso 0.50 1 calc PR A 1
C4A C 0.1301(18) 1.166(3) -0.0746(19) 0.049(5) Uani 0.50 1 d PU A 1
H4A1 H 0.0880 1.2121 -0.0650 0.059 Uiso 0.50 1 calc PR A 1
H4A2 H 0.1080 1.1025 -0.1053 0.059 Uiso 0.50 1 calc PR A 1
C5A C 0.172(2) 1.120(3) -0.0026(19) 0.048(5) Uani 0.50 1 d PU A 1
H5A H 0.1348 1.0752 0.0177 0.057 Uiso 0.50 1 calc PR A 1
C6A C 0.202(2) 1.203(3) 0.053(2) 0.057(6) Uani 0.50 1 d PU A 1
H6A1 H 0.2157 1.1645 0.1005 0.068 Uiso 0.50 1 calc PR A 1
H6A2 H 0.1606 1.2556 0.0569 0.068 Uiso 0.50 1 calc PR A 1
C7A C 0.269(2) 1.272(3) 0.0426(19) 0.054(6) Uani 0.50 1 d PU A 1
H7A1 H 0.2941 1.3036 0.0904 0.065 Uiso 0.50 1 calc PR A 1
H7A2 H 0.2511 1.3356 0.0099 0.065 Uiso 0.50 1 calc PR A 1
C8A C 0.327(3) 1.207(3) 0.011(2) 0.052(6) Uani 0.50 1 d PU A 1
H8A1 H 0.3605 1.1666 0.0510 0.063 Uiso 0.50 1 calc PR A 1
H8A2 H 0.3592 1.2608 -0.0092 0.063 Uiso 0.50 1 calc PR A 1
C9A C 0.2076(13) 0.9297(19) -0.0776(14) 0.029(5) Uani 0.50 1 d P A 1
H9A1 H 0.1722 0.9677 -0.1173 0.035 Uiso 0.50 1 calc PR A 1
H9A2 H 0.1759 0.8827 -0.0526 0.035 Uiso 0.50 1 calc PR A 1
C10A C 0.320(2) 0.899(3) -0.1783(15) 0.046(8) Uani 0.50 1 d P A 1
H10A H 0.3656 0.9230 -0.1448 0.069 Uiso 0.50 1 calc PR A 1
H10B H 0.2938 0.9646 -0.2029 0.069 Uiso 0.50 1 calc PR A 1
H10C H 0.3327 0.8483 -0.2147 0.069 Uiso 0.50 1 calc PR A 1
C11A C 0.189(4) 0.751(7) -0.205(4) 0.10(3) Uani 0.50 1 d P A 1
H11A H 0.2089 0.7536 -0.2493 0.147 Uiso 0.50 1 calc PR A 1
H11B H 0.1396 0.7881 -0.2132 0.147 Uiso 0.50 1 calc PR A 1
H11C H 0.1830 0.6734 -0.1907 0.147 Uiso 0.50 1 calc PR A 1
C12A C 0.327(3) 0.555(4) -0.158(2) 0.065(10) Uani 0.50 1 d PU A 1
H12A H 0.2741 0.5398 -0.1589 0.097 Uiso 0.50 1 calc PR A 1
H12B H 0.3545 0.4843 -0.1567 0.097 Uiso 0.50 1 calc PR A 1
H12C H 0.3321 0.5971 -0.2014 0.097 Uiso 0.50 1 calc PR A 1
C13A C 0.453(3) 0.694(4) -0.0882(19) 0.060(13) Uani 0.50 1 d P A 1
H13A H 0.4442 0.7369 -0.1338 0.090 Uiso 0.50 1 calc PR A 1
H13B H 0.4885 0.6338 -0.0910 0.090 Uiso 0.50 1 calc PR A 1
H13C H 0.4736 0.7434 -0.0473 0.090 Uiso 0.50 1 calc PR A 1
C14A C 0.3888(15) 0.538(2) 0.0040(18) 0.037(6) Uani 0.50 1 d P A 1
H14A H 0.4133 0.5788 0.0479 0.056 Uiso 0.50 1 calc PR A 1
H14B H 0.4223 0.4796 -0.0068 0.056 Uiso 0.50 1 calc PR A 1
H14C H 0.3420 0.5049 0.0122 0.056 Uiso 0.50 1 calc PR A 1
C15A C 0.4354(18) 0.936(3) 0.0565(14) 0.045(7) Uani 0.50 1 d P B 1
H15A H 0.3829 0.9603 0.0472 0.068 Uiso 0.50 1 calc PR B 1
H15B H 0.4460 0.8998 0.0127 0.068 Uiso 0.50 1 calc PR B 1
H15C H 0.4685 1.0006 0.0688 0.068 Uiso 0.50 1 calc PR B 1
C16A C 0.5360(14) 0.749(3) 0.1208(18) 0.048(8) Uani 0.50 1 d P B 1
H16A H 0.5421 0.6854 0.1541 0.072 Uiso 0.50 1 calc PR B 1
H16B H 0.5814 0.7953 0.1312 0.072 Uiso 0.50 1 calc PR B 1
H16C H 0.5277 0.7225 0.0704 0.072 Uiso 0.50 1 calc PR B 1
C17A C 0.4799(16) 0.916(2) 0.2205(12) 0.035(6) Uani 0.50 1 d P B 1
H17A H 0.4363 0.9577 0.2298 0.053 Uiso 0.50 1 calc PR B 1
H17B H 0.5200 0.9690 0.2160 0.053 Uiso 0.50 1 calc PR B 1
H17C H 0.4979 0.8654 0.2612 0.053 Uiso 0.50 1 calc PR B 1
C18A C 0.4613(19) 0.592(3) 0.229(2) 0.039(7) Uani 0.50 1 d P B 1
H18A H 0.4768 0.5613 0.1857 0.059 Uiso 0.50 1 calc PR B 1
H18B H 0.4578 0.5311 0.2633 0.059 Uiso 0.50 1 calc PR B 1
H18C H 0.4984 0.6464 0.2525 0.059 Uiso 0.50 1 calc PR B 1
C19A C 0.3519(16) 0.739(2) 0.2852(13) 0.036(6) Uani 0.50 1 d PU B 1
H19A H 0.3418 0.8180 0.2726 0.054 Uiso 0.50 1 calc PR B 1
H19B H 0.3969 0.7338 0.3240 0.054 Uiso 0.50 1 calc PR B 1
H19C H 0.3089 0.7073 0.3021 0.054 Uiso 0.50 1 calc PR B 1
C20A C 0.2967(18) 0.552(2) 0.1703(16) 0.044(7) Uani 0.50 1 d P B 1
H20A H 0.2465 0.5853 0.1632 0.067 Uiso 0.50 1 calc PR B 1
H20B H 0.3014 0.4933 0.2071 0.067 Uiso 0.50 1 calc PR B 1
H20C H 0.3044 0.5208 0.1241 0.067 Uiso 0.50 1 calc PR B 1
C21A C 0.2166(14) 0.930(2) 0.1648(13) 0.035(6) Uani 0.50 1 d P A 1
H21A H 0.2643 0.8936 0.1856 0.052 Uiso 0.50 1 calc PR A 1
H21B H 0.2015 0.9781 0.2017 0.052 Uiso 0.50 1 calc PR A 1
H21C H 0.2228 0.9759 0.1229 0.052 Uiso 0.50 1 calc PR A 1
C22A C 0.1342(17) 0.743(2) 0.2156(15) 0.035(6) Uani 0.50 1 d P A 1
H22A H 0.1098 0.6718 0.2011 0.053 Uiso 0.50 1 calc PR A 1
H22B H 0.1039 0.7857 0.2440 0.053 Uiso 0.50 1 calc PR A 1
H22C H 0.1843 0.7304 0.2454 0.053 Uiso 0.50 1 calc PR A 1
C23A C 0.055(2) 0.896(3) 0.1055(18) 0.047(8) Uani 0.50 1 d P A 1
H23A H 0.0558 0.9367 0.0603 0.071 Uiso 0.50 1 calc PR A 1
H23B H 0.0482 0.9487 0.1436 0.071 Uiso 0.50 1 calc PR A 1
H23C H 0.0133 0.8426 0.0970 0.071 Uiso 0.50 1 calc PR A 1
C24A C 0.061(2) 0.569(3) 0.076(3) 0.061(12) Uani 0.50 1 d P A 1
H24A H 0.0986 0.5349 0.1149 0.092 Uiso 0.50 1 calc PR A 1
H24B H 0.0304 0.5106 0.0481 0.092 Uiso 0.50 1 calc PR A 1
H24C H 0.0289 0.6189 0.0976 0.092 Uiso 0.50 1 calc PR A 1
C25A C 0.0394(18) 0.715(2) -0.0574(16) 0.042(7) Uani 0.50 1 d P A 1
H25A H 0.0229 0.7858 -0.0394 0.064 Uiso 0.50 1 calc PR A 1
H25B H -0.0038 0.6656 -0.0714 0.064 Uiso 0.50 1 calc PR A 1
H25C H 0.0619 0.7297 -0.0998 0.064 Uiso 0.50 1 calc PR A 1
C26A C 0.1605(18) 0.550(3) -0.028(2) 0.058(10) Uani 0.50 1 d P A 1
H26A H 0.1631 0.5757 -0.0774 0.087 Uiso 0.50 1 calc PR A 1
H26B H 0.1348 0.4774 -0.0319 0.087 Uiso 0.50 1 calc PR A 1
H26C H 0.2115 0.5413 0.0006 0.087 Uiso 0.50 1 calc PR A 1
Si1B Si 0.1126(4) 0.8536(6) 0.0210(4) 0.0285(13) Uani 0.50 1 d PU A 2
Si2B Si 0.1540(4) 0.6589(7) 0.1279(4) 0.046(2) Uani 0.50 1 d PU A 2
Si3B Si 0.2377(5) 0.6431(7) -0.1327(6) 0.061(3) Uani 0.50 1 d P A 2
Si4B Si 0.3801(4) 0.7830(6) -0.1032(4) 0.0412(17) Uani 0.50 1 d PU A 2
Si5B Si 0.4252(4) 0.6328(6) 0.1239(4) 0.0319(14) Uani 0.50 1 d PU B 2
Si6B Si 0.3869(5) 0.8474(7) 0.1913(5) 0.050(2) Uani 0.50 1 d PU B 2
C1B C 0.2201(17) 1.135(2) 0.0342(18) 0.041(6) Uani 0.50 1 d P A 2
H1B H 0.2071 1.1019 0.0791 0.049 Uiso 0.50 1 calc PR A 2
C2B C 0.2913(15) 1.2050(18) 0.0582(14) 0.032(5) Uani 0.50 1 d P A 2
H2B1 H 0.2798 1.2687 0.0876 0.039 Uiso 0.50 1 calc PR A 2
H2B2 H 0.3302 1.1591 0.0896 0.039 Uiso 0.50 1 calc PR A 2
C3B C 0.322(3) 1.249(3) -0.006(2) 0.055(10) Uani 0.50 1 d P A 2
H3B1 H 0.3738 1.2771 0.0131 0.066 Uiso 0.50 1 calc PR A 2
H3B2 H 0.2913 1.3132 -0.0269 0.066 Uiso 0.50 1 calc PR A 2
C4B C 0.326(2) 1.167(3) -0.069(2) 0.053(8) Uani 0.50 1 d P A 2
H4B1 H 0.3316 1.2098 -0.1124 0.064 Uiso 0.50 1 calc PR A 2
H4B2 H 0.3717 1.1198 -0.0544 0.064 Uiso 0.50 1 calc PR A 2
C5B C 0.2571(16) 1.090(3) -0.0886(18) 0.040(6) Uani 0.50 1 d P A 2
H5B H 0.2682 1.0312 -0.1226 0.048 Uiso 0.50 1 calc PR A 2
C6B C 0.1877(18) 1.155(3) -0.1268(17) 0.049(8) Uani 0.50 1 d P A 2
H6B1 H 0.1997 1.1920 -0.1702 0.059 Uiso 0.50 1 calc PR A 2
H6B2 H 0.1469 1.1008 -0.1442 0.059 Uiso 0.50 1 calc PR A 2
C7B C 0.159(2) 1.239(3) -0.083(2) 0.052(8) Uani 0.50 1 d P A 2
H7B1 H 0.1098 1.2644 -0.1097 0.062 Uiso 0.50 1 calc PR A 2
H7B2 H 0.1937 1.3039 -0.0775 0.062 Uiso 0.50 1 calc PR A 2
C8B C 0.1512(17) 1.202(2) -0.0056(18) 0.044(7) Uani 0.50 1 d P A 2
H8B1 H 0.1447 1.2685 0.0237 0.053 Uiso 0.50 1 calc PR A 2
H8B2 H 0.1055 1.1554 -0.0097 0.053 Uiso 0.50 1 calc PR A 2
C9B C 0.1683(14) 0.9372(18) -0.0355(14) 0.030(5) Uani 0.50 1 d P A 2
H9B1 H 0.1886 0.8795 -0.0640 0.035 Uiso 0.50 1 calc PR A 2
H9B2 H 0.1289 0.9758 -0.0712 0.035 Uiso 0.50 1 calc PR A 2
C10B C 0.077(2) 0.943(3) 0.0859(17) 0.050(8) Uani 0.50 1 d P A 2
H10D H 0.0465 0.8988 0.1129 0.075 Uiso 0.50 1 calc PR A 2
H10E H 0.0460 1.0028 0.0593 0.075 Uiso 0.50 1 calc PR A 2
H10F H 0.1193 0.9761 0.1202 0.075 Uiso 0.50 1 calc PR A 2
C11B C 0.0280(17) 0.791(2) -0.0469(18) 0.044(7) Uani 0.50 1 d P A 2
H11D H 0.0464 0.7437 -0.0823 0.066 Uiso 0.50 1 calc PR A 2
H11E H -0.0028 0.8511 -0.0727 0.066 Uiso 0.50 1 calc PR A 2
H11F H -0.0024 0.7458 -0.0202 0.066 Uiso 0.50 1 calc PR A 2
C12B C 0.170(4) 0.712(5) 0.222(3) 0.099(12) Uani 0.50 1 d PU A 2
H12D H 0.2242 0.7159 0.2417 0.149 Uiso 0.50 1 calc PR A 2
H12E H 0.1463 0.6624 0.2518 0.149 Uiso 0.50 1 calc PR A 2
H12F H 0.1483 0.7869 0.2217 0.149 Uiso 0.50 1 calc PR A 2
C13B C 0.0539(18) 0.613(3) 0.105(2) 0.052(9) Uani 0.50 1 d PU A 2
H13D H 0.0218 0.6719 0.1186 0.078 Uiso 0.50 1 calc PR A 2
H13E H 0.0480 0.5452 0.1330 0.078 Uiso 0.50 1 calc PR A 2
H13F H 0.0394 0.5975 0.0531 0.078 Uiso 0.50 1 calc PR A 2
C14B C 0.215(2) 0.532(4) 0.134(3) 0.090(12) Uani 0.50 1 d PU A 2
H14D H 0.1982 0.4862 0.0899 0.135 Uiso 0.50 1 calc PR A 2
H14E H 0.2107 0.4890 0.1770 0.135 Uiso 0.50 1 calc PR A 2
H14F H 0.2671 0.5547 0.1365 0.135 Uiso 0.50 1 calc PR A 2
C15B C 0.180(2) 0.566(3) -0.079(2) 0.058(10) Uani 0.50 1 d P A 2
H15D H 0.1664 0.6152 -0.0422 0.088 Uiso 0.50 1 calc PR A 2
H15E H 0.2081 0.5020 -0.0555 0.088 Uiso 0.50 1 calc PR A 2
H15F H 0.1339 0.5396 -0.1118 0.088 Uiso 0.50 1 calc PR A 2
C16B C 0.172(2) 0.721(5) -0.194(3) 0.057(13) Uani 0.50 1 d P A 2
H16D H 0.1977 0.7653 -0.2253 0.086 Uiso 0.50 1 calc PR A 2
H16E H 0.1445 0.7702 -0.1670 0.086 Uiso 0.50 1 calc PR A 2
H16F H 0.1362 0.6701 -0.2245 0.086 Uiso 0.50 1 calc PR A 2
C17B C 0.291(2) 0.532(4) -0.174(3) 0.085(18) Uani 0.50 1 d P A 2
H17D H 0.2609 0.4640 -0.1829 0.127 Uiso 0.50 1 calc PR A 2
H17E H 0.3387 0.5154 -0.1402 0.127 Uiso 0.50 1 calc PR A 2
H17F H 0.3019 0.5590 -0.2202 0.127 Uiso 0.50 1 calc PR A 2
C18B C 0.454(2) 0.678(4) -0.113(2) 0.045(8) Uani 0.50 1 d PU A 2
H18D H 0.4522 0.6167 -0.0788 0.068 Uiso 0.50 1 calc PR A 2
H18E H 0.5032 0.7138 -0.1016 0.068 Uiso 0.50 1 calc PR A 2
H18F H 0.4439 0.6499 -0.1629 0.068 Uiso 0.50 1 calc PR A 2
C19B C 0.361(2) 0.861(3) -0.1927(17) 0.058(9) Uani 0.50 1 d PU A 2
H19D H 0.3339 0.8120 -0.2312 0.087 Uiso 0.50 1 calc PR A 2
H19E H 0.4090 0.8831 -0.2049 0.087 Uiso 0.50 1 calc PR A 2
H19F H 0.3309 0.9269 -0.1885 0.087 Uiso 0.50 1 calc PR A 2
C20B C 0.4284(18) 0.883(3) -0.0302(16) 0.048(7) Uani 0.50 1 d PU A 2
H20D H 0.4529 0.8413 0.0130 0.071 Uiso 0.50 1 calc PR A 2
H20E H 0.3911 0.9340 -0.0169 0.071 Uiso 0.50 1 calc PR A 2
H20F H 0.4662 0.9265 -0.0488 0.071 Uiso 0.50 1 calc PR A 2
C21B C 0.384(2) 0.534(3) 0.053(2) 0.055(8) Uani 0.50 1 d P B 2
H21D H 0.3468 0.4874 0.0703 0.082 Uiso 0.50 1 calc PR B 2
H21E H 0.4236 0.4859 0.0410 0.082 Uiso 0.50 1 calc PR B 2
H21F H 0.3595 0.5742 0.0091 0.082 Uiso 0.50 1 calc PR B 2
C22B C 0.438(3) 0.552(3) 0.214(3) 0.057(12) Uani 0.50 1 d P B 2
H22D H 0.4896 0.5222 0.2255 0.086 Uiso 0.50 1 calc PR B 2
H22E H 0.4022 0.4910 0.2085 0.086 Uiso 0.50 1 calc PR B 2
H22F H 0.4304 0.6024 0.2525 0.086 Uiso 0.50 1 calc PR B 2
C23B C 0.5202(18) 0.665(3) 0.1078(19) 0.048(7) Uani 0.50 1 d P B 2
H23D H 0.5157 0.7040 0.0611 0.072 Uiso 0.50 1 calc PR B 2
H23E H 0.5482 0.5956 0.1065 0.072 Uiso 0.50 1 calc PR B 2
H23F H 0.5468 0.7125 0.1473 0.072 Uiso 0.50 1 calc PR B 2
C24B C 0.420(4) 0.795(4) 0.279(2) 0.119(18) Uani 0.50 1 d PU B 2
H24D H 0.3834 0.7427 0.2915 0.179 Uiso 0.50 1 calc PR B 2
H24E H 0.4276 0.8568 0.3140 0.179 Uiso 0.50 1 calc PR B 2
H24F H 0.4679 0.7567 0.2806 0.179 Uiso 0.50 1 calc PR B 2
C25B C 0.468(2) 0.946(4) 0.173(3) 0.078(9) Uani 0.50 1 d PU B 2
H25D H 0.5145 0.9023 0.1765 0.117 Uiso 0.50 1 calc PR B 2
H25E H 0.4768 1.0053 0.2098 0.117 Uiso 0.50 1 calc PR B 2
H25F H 0.4540 0.9786 0.1245 0.117 Uiso 0.50 1 calc PR B 2
C26B C 0.3053(17) 0.947(2) 0.1802(18) 0.044(6) Uani 0.50 1 d PU B 2
H26D H 0.2613 0.9087 0.1910 0.066 Uiso 0.50 1 calc PR B 2
H26E H 0.2937 0.9751 0.1299 0.066 Uiso 0.50 1 calc PR B 2
H26F H 0.3185 1.0100 0.2139 0.066 Uiso 0.50 1 calc PR B 2

loop_
_atom_site_aniso_label
_atom_site_aniso_U_11
_atom_site_aniso_U_22
_atom_site_aniso_U_33
_atom_site_aniso_U_23
_atom_site_aniso_U_13
_atom_site_aniso_U_12
U1 0.0270(2) 0.0286(2) 0.0496(3) 0.01430(18) -0.00099(16) 0.00017(16)
B1 0.035(7) 0.023(6) 0.035(7) -0.005(5) 0.006(6) -0.002(5)
N1 0.035(5) 0.028(5) 0.035(5) 0.001(4) -0.003(4) -0.007(4)
N2 0.043(7) 0.027(6) 0.087(10) 0.001(6) 0.019(7) 0.014(5)
N3 0.027(5) 0.019(4) 0.046(6) -0.010(4) 0.000(4) -0.013(4)
Si1A 0.046(4) 0.029(3) 0.028(3) 0.000(3) 0.006(3) 0.013(3)
Si2A 0.038(4) 0.030(3) 0.038(4) -0.007(3) 0.002(3) 0.016(3)
Si3A 0.027(3) 0.043(4) 0.030(3) 0.004(3) 0.010(3) -0.009(3)
Si4A 0.033(3) 0.035(4) 0.038(4) 0.008(3) 0.012(3) -0.002(3)
Si5A 0.030(3) 0.028(3) 0.027(3) 0.004(2) 0.006(3) 0.001(2)
Si6A 0.032(3) 0.031(4) 0.046(4) -0.007(3) 0.004(3) -0.004(3)
C1A 0.050(13) 0.038(12) 0.054(13) 0.015(10) 0.027(11) 0.024(11)
C2A 0.057(13) 0.039(12) 0.062(12) 0.026(10) 0.024(10) 0.027(10)
C3A 0.052(13) 0.035(12) 0.070(14) 0.030(11) 0.025(11) 0.028(10)
C4A 0.045(12) 0.044(12) 0.064(12) 0.023(10) 0.025(10) 0.030(10)
C5A 0.045(12) 0.047(13) 0.058(12) 0.020(9) 0.028(11) 0.025(10)
C6A 0.064(13) 0.051(13) 0.061(12) 0.010(11) 0.028(11) 0.019(11)
C7A 0.063(13) 0.049(13) 0.051(13) 0.000(10) 0.015(11) 0.014(11)
C8A 0.064(13) 0.036(14) 0.058(14) 0.014(12) 0.016(11) 0.013(13)
C9A 0.028(12) 0.018(11) 0.039(13) -0.009(9) -0.001(11) -0.008(9)
C10A 0.06(2) 0.048(17) 0.026(13) 0.012(12) 0.009(13) 0.024(16)
C11A 0.09(5) 0.11(5) 0.10(4) 0.08(4) 0.04(4) 0.02(4)
C12A 0.067(18) 0.066(18) 0.057(16) 0.002(14) 0.006(14) 0.026(15)
C13A 0.07(3) 0.09(3) 0.023(17) 0.008(18) 0.013(17) 0.04(2)
C14A 0.028(13) 0.030(14) 0.052(17) 0.000(13) 0.005(13) 0.019(10)
C15A 0.058(18) 0.051(17) 0.026(12) 0.020(12) 0.007(12) -0.005(14)
C16A 0.016(11) 0.07(2) 0.055(18) 0.001(16) 0.006(12) 0.011(13)
C17A 0.055(17) 0.035(13) 0.012(10) -0.003(9) -0.001(10) -0.004(11)
C18A 0.037(17) 0.03(2) 0.047(17) 0.004(16) 0.008(13) -0.002(14)
C19A 0.041(9) 0.046(9) 0.024(8) 0.004(7) 0.013(7) 0.007(8)
C20A 0.058(18) 0.026(13) 0.050(16) 0.017(11) 0.012(14) -0.006(12)
C21A 0.026(12) 0.052(16) 0.022(11) -0.008(10) -0.005(9) -0.002(11)
C22A 0.041(15) 0.041(15) 0.026(12) 0.015(11) 0.012(11) 0.021(12)
C23A 0.07(2) 0.043(18) 0.037(16) 0.001(14) 0.026(16) 0.012(16)
C24A 0.06(2) 0.04(2) 0.10(3) -0.012(19) 0.03(2) -0.030(18)
C25A 0.061(19) 0.025(15) 0.045(16) -0.013(11) 0.019(14) 0.012(12)
C26A 0.030(15) 0.06(2) 0.07(2) -0.023(19) -0.023(17) 0.004(14)
Si1B 0.030(3) 0.028(3) 0.028(3) 0.000(2) 0.006(3) -0.001(2)
Si2B 0.036(4) 0.052(4) 0.044(4) 0.025(3) -0.005(3) -0.016(3)
Si3B 0.041(4) 0.042(5) 0.081(7) -0.034(4) -0.027(5) 0.010(4)
Si4B 0.041(4) 0.030(3) 0.047(4) -0.011(3) -0.005(3) 0.012(3)
Si5B 0.034(3) 0.026(3) 0.037(3) 0.005(3) 0.008(3) 0.002(3)
Si6B 0.038(4) 0.050(4) 0.047(4) -0.021(3) -0.023(3) 0.016(3)
C1B 0.042(17) 0.031(15) 0.057(18) 0.008(13) 0.030(15) 0.010(12)
C2B 0.046(15) 0.006(9) 0.044(14) 0.003(9) 0.008(11) 0.006(9)
C3B 0.06(2) 0.04(2) 0.06(2) 0.011(17) 0.019(18) 0.009(19)
C4B 0.07(2) 0.034(16) 0.07(2) 0.013(14) 0.039(19) -0.006(15)
C5B 0.032(14) 0.044(17) 0.049(17) -0.003(13) 0.017(13) -0.006(12)
C6B 0.048(18) 0.06(2) 0.043(16) 0.026(14) 0.013(14) -0.005(15)
C7B 0.041(18) 0.042(18) 0.07(2) 0.010(17) 0.007(16) -0.012(14)
C8B 0.050(17) 0.007(11) 0.07(2) -0.004(11) 0.013(15) 0.005(10)
C9B 0.040(13) 0.009(10) 0.040(13) 0.016(9) 0.009(11) 0.004(9)
C10B 0.06(2) 0.06(2) 0.031(15) 0.002(15) 0.009(14) -0.020(17)
C11B 0.039(15) 0.024(15) 0.063(19) 0.009(13) -0.003(14) 0.000(11)
C12B 0.12(2) 0.11(2) 0.061(12) 0.017(14) 0.005(15) -0.038(17)
C13B 0.033(12) 0.04(2) 0.08(3) 0.033(17) 0.003(15) 0.007(12)
C14B 0.051(18) 0.09(2) 0.13(3) 0.080(19) 0.02(2) 0.021(18)
C15B 0.07(3) 0.027(14) 0.06(2) -0.013(15) -0.02(2) -0.005(14)
C16B 0.024(17) 0.09(4) 0.05(3) 0.03(2) -0.003(17) 0.02(2)
C17B 0.05(2) 0.07(3) 0.13(4) -0.08(3) -0.01(2) 0.014(19)
C18B 0.041(10) 0.050(10) 0.047(12) -0.004(8) 0.014(9) 0.012(7)
C19B 0.06(2) 0.07(2) 0.034(11) -0.009(10) -0.012(14) 0.022(17)
C20B 0.049(17) 0.047(15) 0.037(12) -0.009(10) -0.013(12) 0.006(12)
C21B 0.06(2) 0.036(17) 0.07(2) -0.009(17) 0.017(19) 0.003(14)
C22B 0.08(3) 0.011(16) 0.09(3) 0.012(16) 0.05(3) -0.004(15)
C23B 0.056(19) 0.033(15) 0.058(19) -0.019(13) 0.020(15) -0.015(13)
C24B 0.23(6) 0.06(3) 0.052(15) 0.007(15) -0.02(2) 0.05(3)
C25B 0.067(10) 0.076(12) 0.087(12) -0.019(9) 0.008(8) -0.012(8)
C26B 0.050(13) 0.022(12) 0.060(16) -0.015(10) 0.012(13) -0.003(9)

loop_
_atom_type_symbol
_atom_type_description
_atom_type_scat_dispersion_real
_atom_type_scat_dispersion_imag
_atom_type_scat_source
C C 0.0181 0.0091 'International Tables Vol C Tables 4.2.6.8 and 6.1.1.4'
H H 0.0000 0.0000 'International Tables Vol C Tables 4.2.6.8 and 6.1.1.4'
B B 0.0090 0.0039 'International Tables Vol C Tables 4.2.6.8 and 6.1.1.4'
N N 0.0311 0.0180 'International Tables Vol C Tables 4.2.6.8 and 6.1.1.4'
Si Si 0.2541 0.3302 'International Tables Vol C Tables 4.2.6.8 and 6.1.1.4'
U U -4.3638 13.4090 'International Tables Vol C Tables 4.2.6.8 and 6.1.1.4'

loop_
_geom_angle_atom_site_label_1
_geom_angle_atom_site_label_2
_geom_angle_atom_site_label_3
_geom_angle
N1 U1 N3 105.0(4)
N1 U1 N2 113.8(4)
N3 U1 N2 107.6(4)
N1 U1 C9B 72.7(6)
N3 U1 C9B 157.5(6)
N2 U1 C9B 93.3(7)
N1 U1 C9A 93.6(6)
N3 U1 C9A 159.6(6)
N2 U1 C9A 71.3(6)
C9B U1 C9A 25.5(8)
N1 U1 B1 102.0(4)
N3 U1 B1 129.8(4)
N2 U1 B1 98.8(4)
C9B U1 B1 35.0(6)
C9A U1 B1 34.9(5)
N1 U1 Si1B 34.7(3)
N3 U1 Si1B 133.6(3)
N2 U1 Si1B 110.8(4)
C9B U1 Si1B 38.3(5)
C9A U1 Si1B 61.5(6)
B1 U1 Si1B 68.2(3)
N1 U1 Si6B 102.9(3)
N3 U1 Si6B 27.6(3)
N2 U1 Si6B 130.3(4)
C9B U1 Si6B 130.1(6)
C9A U1 Si6B 139.9(5)
B1 U1 Si6B 105.3(3)
Si1B U1 Si6B 118.3(2)
N1 U1 Si3A 131.4(3)
N3 U1 Si3A 28.9(3)
N2 U1 Si3A 100.6(4)
C9B U1 Si3A 140.3(5)
C9A U1 Si3A 130.7(5)
B1 U1 Si3A 105.6(3)
Si1B U1 Si3A 148.50(18)
Si6B U1 Si3A 31.3(2)
N1 U1 Si5A 27.7(3)
N3 U1 Si5A 95.8(3)
N2 U1 Si5A 140.9(4)
C9B U1 Si5A 71.6(6)
C9A U1 Si5A 97.0(6)
B1 U1 Si5A 89.1(3)
Si1B U1 Si5A 37.92(16)
Si6B U1 Si5A 82.9(2)
Si3A U1 Si5A 114.15(16)
C5B B1 C1B 104.6(17)
C5B B1 C9A 82.4(16)
C1B B1 C9A 150.7(17)
C5B B1 C5A 98.2(17)
C1B B1 C5A 35.6(15)
C9A B1 C5A 116.0(19)
C5B B1 C9B 114.9(16)
C1B B1 C9B 113.6(17)
C9A B1 C9B 41.1(13)
C5A B1 C9B 86.1(18)
C5B B1 C1A 33.5(14)
C1B B1 C1A 87.2(16)
C9A B1 C1A 110.7(18)
C5A B1 C1A 100.4(16)
C9B B1 C1A 148.1(18)
C5B B1 U1 127.4(13)
C1B B1 U1 123.9(13)
C9A B1 U1 65.7(10)
C5A B1 U1 132.8(13)
C9B B1 U1 65.4(9)
C1A B1 U1 123.9(12)
Si2B N1 Si1B 125.5(8)
Si2B N1 Si5A 69.7(6)
Si1B N1 Si5A 74.3(5)
Si2B N1 Si6A 73.9(6)
Si1B N1 Si6A 87.8(6)
Si5A N1 Si6A 116.4(7)
Si2B N1 U1 133.6(6)
Si1B N1 U1 98.6(5)
Si5A N1 U1 116.2(5)
Si6A N1 U1 126.8(7)
Si1A N2 Si2A 132.0(10)
Si1A N2 Si4B 82.7(7)
Si2A N2 Si4B 64.7(6)
Si1A N2 Si3B 78.3(7)
Si2A N2 Si3B 82.9(7)
Si4B N2 Si3B 112.5(9)
Si1A N2 U1 98.9(6)
Si2A N2 U1 127.4(8)
Si4B N2 U1 120.6(7)
Si3B N2 U1 126.0(8)
Si6B N3 Si3A 63.4(5)
Si6B N3 Si5B 124.1(7)
Si3A N3 Si5B 88.4(6)
Si6B N3 Si4A 83.7(7)
Si3A N3 Si4A 115.9(6)
Si5B N3 Si4A 66.1(5)
Si6B N3 U1 112.3(6)
Si3A N3 U1 113.0(6)
Si5B N3 U1 123.2(5)
Si4A N3 U1 130.4(6)
N2 Si1A C10A 112.4(11)
N2 Si1A C9A 109.3(10)
C10A Si1A C9A 110.9(13)
N2 Si1A C11A 111(2)
C10A Si1A C11A 101.0(19)
C9A Si1A C11A 112(3)
N2 Si2A C13A 112.5(15)
N2 Si2A C12A 106.5(14)
C13A Si2A C12A 107(2)
N2 Si2A C14A 114.8(11)
C13A Si2A C14A 107.9(16)
C12A Si2A C14A 107.6(17)
N3 Si3A C15A 106.6(11)
N3 Si3A C17A 114.7(10)
C15A Si3A C17A 107.9(13)
N3 Si3A C16A 113.4(12)
C15A Si3A C16A 105.2(15)
C17A Si3A C16A 108.5(14)
N3 Si3A U1 38.1(4)
C15A Si3A U1 68.5(10)
C17A Si3A U1 125.6(10)
C16A Si3A U1 125.2(10)
N3 Si4A C20A 109.5(10)
N3 Si4A C18A 109.5(13)
C20A Si4A C18A 108.6(15)
N3 Si4A C19A 110.0(10)
C20A Si4A C19A 113.4(14)
C18A Si4A C19A 105.8(14)
N1 Si5A C23A 114.5(11)
N1 Si5A C22A 117.5(10)
C23A Si5A C22A 106.5(15)
N1 Si5A C21A 104.5(9)
C23A Si5A C21A 106.8(16)
C22A Si5A C21A 106.2(14)
N1 Si5A U1 36.1(4)
C23A Si5A U1 123.8(12)
C22A Si5A U1 129.1(9)
C21A Si5A U1 68.4(8)
N1 Si6A C26A 109.8(11)
N1 Si6A C25A 111.4(11)
C26A Si6A C25A 107.3(15)
N1 Si6A C24A 111.9(14)
C26A Si6A C24A 106(2)
C25A Si6A C24A 109.7(19)
C2A C1A C8A 112(3)
C2A C1A B1 110(3)
C8A C1A B1 108(2)
C2A C1A H1A 109.0
C8A C1A H1A 109.0
B1 C1A H1A 109.0
C1A C2A C3A 118(3)
C1A C2A H2A1 107.8
C3A C2A H2A1 107.8
C1A C2A H2A2 107.8
C3A C2A H2A2 107.8
H2A1 C2A H2A2 107.1
C4A C3A C2A 110(2)
C4A C3A H3A1 109.7
C2A C3A H3A1 109.7
C4A C3A H3A2 109.7
C2A C3A H3A2 109.7
H3A1 C3A H3A2 108.2
C5A C4A C3A 117(3)
C5A C4A H4A1 108.1
C3A C4A H4A1 108.1
C5A C4A H4A2 108.1
C3A C4A H4A2 108.1
H4A1 C4A H4A2 107.3
C6A C5A C4A 116(3)
C6A C5A B1 113(3)
C4A C5A B1 109(2)
C6A C5A H5A 106.2
C4A C5A H5A 106.2
B1 C5A H5A 106.2
C5A C6A C7A 118(3)
C5A C6A H6A1 107.8
C7A C6A H6A1 107.8
C5A C6A H6A2 107.8
C7A C6A H6A2 107.8
H6A1 C6A H6A2 107.2
C6A C7A C8A 114(3)
C6A C7A H7A1 108.7
C8A C7A H7A1 108.7
C6A C7A H7A2 108.7
C8A C7A H7A2 108.7
H7A1 C7A H7A2 107.6
C7A C8A C1A 117(3)
C7A C8A H8A1 108.1
C1A C8A H8A1 108.1
C7A C8A H8A2 108.1
C1A C8A H8A2 108.1
H8A1 C8A H8A2 107.3
B1 C9A Si1A 133.2(15)
B1 C9A U1 79.4(10)
Si1A C9A U1 80.3(9)
B1 C9A H9A1 103.9
Si1A C9A H9A1 103.9
U1 C9A H9A1 169.1
B1 C9A H9A2 103.9
Si1A C9A H9A2 103.9
U1 C9A H9A2 63.6
H9A1 C9A H9A2 105.4
Si6A C24A H24A 109.5
Si6A C24A H24B 109.5
H24A C24A H24B 109.5
Si6A C24A H24C 109.5
H24A C24A H24C 109.5
H24B C24A H24C 109.5
N1 Si1B C10B 112.6(13)
N1 Si1B C9B 106.0(9)
C10B Si1B C9B 111.1(15)
N1 Si1B C11B 111.7(10)
C10B Si1B C11B 108.8(15)
C9B Si1B C11B 106.4(13)
N1 Si1B U1 46.7(4)
C10B Si1B U1 121.4(11)
C9B Si1B U1 59.9(7)
C11B Si1B U1 129.7(11)
N1 Si2B C12B 115.4(19)
N1 Si2B C13B 111.1(12)
C12B Si2B C13B 106(3)
N1 Si2B C14B 111.1(14)
C12B Si2B C14B 105(3)
C13B Si2B C14B 108.0(19)
C16B Si3B C15B 103(2)
C16B Si3B N2 111(2)
C15B Si3B N2 107.5(12)
C16B Si3B C17B 116(3)
C15B Si3B C17B 105(2)
N2 Si3B C17B 112.1(12)
N2 Si4B C18B 117.9(15)
N2 Si4B C19B 118.3(14)
C18B Si4B C19B 104.5(18)
N2 Si4B C20B 102.3(13)
C18B Si4B C20B 105.1(17)
C19B Si4B C20B 107.5(16)
N3 Si5B C21B 114.5(12)
N3 Si5B C23B 112.0(11)
C21B Si5B C23B 105.9(16)
N3 Si5B C22B 111.2(14)
C21B Si5B C22B 105.7(18)
C23B Si5B C22B 107.1(19)
N3 Si6B C24B 116.1(16)
N3 Si6B C26B 108.8(10)
C24B Si6B C26B 116(2)
N3 Si6B C25B 108.1(15)
C24B Si6B C25B 104(3)
C26B Si6B C25B 101.6(17)
N3 Si6B U1 40.2(4)
C24B Si6B U1 147(2)
C26B Si6B U1 70.2(9)
C25B Si6B U1 105.4(15)
C2B C1B C8B 114(2)
C2B C1B B1 109.7(19)
C8B C1B B1 110(2)
C2B C1B H1B 107.6
C8B C1B H1B 107.6
B1 C1B H1B 107.6
C3B C2B C1B 113(3)
C3B C2B H2B1 109.0
C1B C2B H2B1 109.0
C3B C2B H2B2 109.0
C1B C2B H2B2 109.0
H2B1 C2B H2B2 107.8
C2B C3B C4B 117(3)
C2B C3B H3B1 108.0
C4B C3B H3B1 108.0
C2B C3B H3B2 108.0
C4B C3B H3B2 108.0
H3B1 C3B H3B2 107.2
C5B C4B C3B 114(3)
C5B C4B H4B1 108.8
C3B C4B H4B1 108.8
C5B C4B H4B2 108.8
C3B C4B H4B2 108.8
H4B1 C4B H4B2 107.7
C6B C5B C4B 112(3)
C6B C5B B1 108(2)
C4B C5B B1 112(3)
C6B C5B H5B 108.5
C4B C5B H5B 108.5
B1 C5B H5B 108.5
C7B C6B C5B 116(3)
C7B C6B H6B1 108.3
C5B C6B H6B1 108.3
C7B C6B H6B2 108.3
C5B C6B H6B2 108.3
H6B1 C6B H6B2 107.4
C6B C7B C8B 116(3)
C6B C7B H7B1 108.3
C8B C7B H7B1 108.3
C6B C7B H7B2 108.3
C8B C7B H7B2 108.3
H7B1 C7B H7B2 107.4
C1B C8B C7B 112(3)
C1B C8B H8B1 109.2
C7B C8B H8B1 109.2
C1B C8B H8B2 109.2
C7B C8B H8B2 109.2
H8B1 C8B H8B2 107.9
B1 C9B Si1B 135.5(16)
B1 C9B U1 79.6(10)
Si1B C9B U1 81.8(7)
B1 C9B H9B1 103.3
Si1B C9B H9B1 103.3
U1 C9B H9B1 62.7
B1 C9B H9B2 103.3
Si1B C9B H9B2 103.3
U1 C9B H9B2 167.8
H9B1 C9B H9B2 105.2
Si1B C10B H10D 109.5
Si1B C10B H10E 109.5
H10D C10B H10E 109.5
Si1B C10B H10F 109.5
H10D C10B H10F 109.5
H10E C10B H10F 109.5
Si1B C11B H11D 109.5
Si1B C11B H11E 109.5
H11D C11B H11E 109.5
Si1B C11B H11F 109.5
H11D C11B H11F 109.5
H11E C11B H11F 109.5
Si2B C12B H12D 109.5
Si2B C12B H12E 109.5
H12D C12B H12E 109.5
Si2B C12B H12F 109.5
H12D C12B H12F 109.5
H12E C12B H12F 109.5
Si2B C13B H13D 109.5
Si2B C13B H13E 109.5
H13D C13B H13E 109.5
Si2B C13B H13F 109.5
H13D C13B H13F 109.5
H13E C13B H13F 109.5
Si2B C14B H14D 109.5
Si2B C14B H14E 109.5
H14D C14B H14E 109.5
Si2B C14B H14F 109.5
H14D C14B H14F 109.5
H14E C14B H14F 109.5
Si3B C15B H15D 109.5
Si3B C15B H15E 109.5
H15D C15B H15E 109.5
Si3B C15B H15F 109.5
H15D C15B H15F 109.5
H15E C15B H15F 109.5
Si3B C16B H16D 109.5
Si3B C16B H16E 109.5
H16D C16B H16E 109.5
Si3B C16B H16F 109.5
H16D C16B H16F 109.5
H16E C16B H16F 109.5
Si3B C17B H17D 109.5
Si3B C17B H17E 109.5
H17D C17B H17E 109.5
Si3B C17B H17F 109.5
H17D C17B H17F 109.5
H17E C17B H17F 109.5
Si4B C18B H18D 109.5
Si4B C18B H18E 109.5
H18D C18B H18E 109.5
Si4B C18B H18F 109.5
H18D C18B H18F 109.5
H18E C18B H18F 109.5
Si4B C19B H19D 109.5
Si4B C19B H19E 109.5
H19D C19B H19E 109.5
Si4B C19B H19F 109.5
H19D C19B H19F 109.5
H19E C19B H19F 109.5
Si4B C20B H20D 109.5
Si4B C20B H20E 109.5
H20D C20B H20E 109.5
Si4B C20B H20F 109.5
H20D C20B H20F 109.5
H20E C20B H20F 109.5
Si5B C21B H21D 109.5
Si5B C21B H21E 109.5
H21D C21B H21E 109.5
Si5B C21B H21F 109.5
H21D C21B H21F 109.5
H21E C21B H21F 109.5
Si5B C22B H22D 109.5
Si5B C22B H22E 109.5
H22D C22B H22E 109.5
Si5B C22B H22F 109.5
H22D C22B H22F 109.5
H22E C22B H22F 109.5
Si5B C23B H23D 109.5
Si5B C23B H23E 109.5
H23D C23B H23E 109.5
Si5B C23B H23F 109.5
H23D C23B H23F 109.5
H23E C23B H23F 109.5
Si6B C24B H24D 109.5
Si6B C24B H24E 109.5
H24D C24B H24E 109.5
Si6B C24B H24F 109.5
H24D C24B H24F 109.5
H24E C24B H24F 109.5
Si6B C25B H25D 109.5
Si6B C25B H25E 109.5
H25D C25B H25E 109.5
Si6B C25B H25F 109.5
H25D C25B H25F 109.5
H25E C25B H25F 109.5
Si6B C26B H26D 109.5
Si6B C26B H26E 109.5
H26D C26B H26E 109.5
Si6B C26B H26F 109.5
H26D C26B H26F 109.5
H26E C26B H26F 109.5

loop_
_geom_bond_atom_site_label_1
_geom_bond_atom_site_label_2
_geom_bond_distance
U1 N1 2.225(11)
U1 N3 2.232(10)
U1 N2 2.240(15)
U1 C9B 2.64(2)
U1 C9A 2.65(3)
U1 B1 2.859(14)
U1 Si1B 3.022(7)
U1 Si6B 3.203(7)
U1 Si3A 3.331(7)
U1 Si5A 3.387(7)
B1 C5B 1.61(3)
B1 C1B 1.65(3)
B1 C9A 1.66(2)
B1 C5A 1.67(3)
B1 C9B 1.67(3)
B1 C1A 1.72(4)
N1 Si2B 1.713(13)
N1 Si1B 1.741(12)
N1 Si5A 1.755(13)
N1 Si6A 1.797(12)
N2 Si1A 1.641(14)
N2 Si2A 1.702(13)
N2 Si4B 1.764(17)
N2 Si3B 1.893(16)
N3 Si6B 1.602(12)
N3 Si3A 1.748(11)
N3 Si5B 1.806(13)
N3 Si4A 1.818(13)
Si1A C10A 1.85(3)
Si1A C9A 1.87(3)
Si1A C11A 1.95(9)
Si2A C13A 1.76(5)
Si2A C12A 1.86(4)
Si2A C14A 1.88(3)
Si3A C15A 1.87(3)
Si3A C17A 1.87(2)
Si3A C16A 1.89(3)
Si4A C20A 1.84(3)
Si4A C18A 1.87(4)
Si4A C19A 1.91(3)
Si5A C23A 1.80(4)
Si5A C22A 1.83(3)
Si5A C21A 1.87(3)
Si6A C26A 1.81(4)
Si6A C25A 1.84(3)
Si6A C24A 1.85(4)
C1A C2A 1.54(4)
C1A C8A 1.57(6)
C1A H1A 1.0000
C2A C3A 1.59(4)
C2A H2A1 0.9900
C2A H2A2 0.9900
C3A C4A 1.56(5)
C3A H3A1 0.9900
C3A H3A2 0.9900
C4A C5A 1.51(4)
C4A H4A1 0.9900
C4A H4A2 0.9900
C5A C6A 1.47(5)
C5A H5A 1.0000
C6A C7A 1.52(5)
C6A H6A1 0.9900
C6A H6A2 0.9900
C7A C8A 1.54(6)
C7A H7A1 0.9900
C7A H7A2 0.9900
C8A H8A1 0.9900
C8A H8A2 0.9900
C9A H9A1 0.9900
C9A H9A2 0.9900
C10A H10A 0.9800
C10A H10B 0.9800
C10A H10C 0.9800
C11A H11A 0.9800
C11A H11B 0.9800
C11A H11C 0.9800
C12A H12A 0.9800
C12A H12B 0.9800
C12A H12C 0.9800
C13A H13A 0.9800
C13A H13B 0.9800
C13A H13C 0.9800
C14A H14A 0.9800
C14A H14B 0.9800
C14A H14C 0.9800
C15A H15A 0.9800
C15A H15B 0.9800
C15A H15C 0.9800
C16A H16A 0.9800
C16A H16B 0.9800
C16A H16C 0.9800
C17A H17A 0.9800
C17A H17B 0.9800
C17A H17C 0.9800
C18A H18A 0.9800
C18A H18B 0.9800
C18A H18C 0.9800
C19A H19A 0.9800
C19A H19B 0.9800
C19A H19C 0.9800
C20A H20A 0.9800
C20A H20B 0.9800
C20A H20C 0.9800
C21A H21A 0.9800
C21A H21B 0.9800
C21A H21C 0.9800
C22A H22A 0.9800
C22A H22B 0.9800
C22A H22C 0.9800
C23A H23A 0.9800
C23A H23B 0.9800
C23A H23C 0.9800
C24A H24A 0.9800
C24A H24B 0.9800
C24A H24C 0.9800
C25A H25A 0.9800
C25A H25B 0.9800
C25A H25C 0.9800
C26A H26A 0.9800
C26A H26B 0.9800
C26A H26C 0.9800
Si1B C10B 1.84(4)
Si1B C9B 1.89(2)
Si1B C11B 1.94(3)
Si2B C12B 1.84(6)
Si2B C13B 1.87(4)
Si2B C14B 1.87(4)
Si3B C16B 1.75(4)
Si3B C15B 1.84(5)
Si3B C17B 1.91(3)
Si4B C18B 1.87(4)
Si4B C19B 1.89(3)
Si4B C20B 1.90(3)
Si5B C21B 1.83(4)
Si5B C23B 1.85(3)
Si5B C22B 1.91(4)
Si6B C24B 1.75(4)
Si6B C26B 1.89(3)
Si6B C25B 1.98(5)
C1B C2B 1.53(4)
C1B C8B 1.55(4)
C1B H1B 1.0000
C2B C3B 1.52(5)
C2B H2B1 0.9900
C2B H2B2 0.9900
C3B C4B 1.54(5)
C3B H3B1 0.9900
C3B H3B2 0.9900
C4B C5B 1.54(4)
C4B H4B1 0.9900
C4B H4B2 0.9900
C5B C6B 1.53(4)
C5B H5B 1.0000
C6B C7B 1.46(5)
C6B H6B1 0.9900
C6B H6B2 0.9900
C7B C8B 1.55(5)
C7B H7B1 0.9900
C7B H7B2 0.9900
C8B H8B1 0.9900
C8B H8B2 0.9900
C9B H9B1 0.9900
C9B H9B2 0.9900
C10B H10D 0.9800
C10B H10E 0.9800
C10B H10F 0.9800
C11B H11D 0.9800
C11B H11E 0.9800
C11B H11F 0.9800
C12B H12D 0.9800
C12B H12E 0.9800
C12B H12F 0.9800
C13B H13D 0.9800
C13B H13E 0.9800
C13B H13F 0.9800
C14B H14D 0.9800
C14B H14E 0.9800
C14B H14F 0.9800
C15B H15D 0.9800
C15B H15E 0.9800
C15B H15F 0.9800
C16B H16D 0.9800
C16B H16E 0.9800
C16B H16F 0.9800
C17B H17D 0.9800
C17B H17E 0.9800
C17B H17F 0.9800
C18B H18D 0.9800
C18B H18E 0.9800
C18B H18F 0.9800
C19B H19D 0.9800
C19B H19E 0.9800
C19B H19F 0.9800
C20B H20D 0.9800
C20B H20E 0.9800
C20B H20F 0.9800
C21B H21D 0.9800
C21B H21E 0.9800
C21B H21F 0.9800
C22B H22D 0.9800
C22B H22E 0.9800
C22B H22F 0.9800
C23B H23D 0.9800
C23B H23E 0.9800
C23B H23F 0.9800
C24B H24D 0.9800
C24B H24E 0.9800
C24B H24F 0.9800
C25B H25D 0.9800
C25B H25E 0.9800
C25B H25F 0.9800
C26B H26D 0.9800
C26B H26E 0.9800
C26B H26F 0.9800

loop_
_geom_torsion_atom_site_label_1
_geom_torsion_atom_site_label_2
_geom_torsion_atom_site_label_3
_geom_torsion_atom_site_label_4
_geom_torsion
N1 U1 B1 C5B -137.0(16)
N3 U1 B1 C5B 101.5(17)
N2 U1 B1 C5B -20.2(17)
C9B U1 B1 C5B -103(2)
C9A U1 B1 C5B -58.1(19)
Si1B U1 B1 C5B -129.2(17)
Si6B U1 B1 C5B 115.9(16)
Si3A U1 B1 C5B 83.5(16)
Si5A U1 B1 C5B -161.7(16)
N1 U1 B1 C1B 69.3(16)
N3 U1 B1 C1B -52.2(17)
N2 U1 B1 C1B -173.9(15)
C9B U1 B1 C1B 103(2)
C9A U1 B1 C1B 148(2)
Si1B U1 B1 C1B 77.1(15)
Si6B U1 B1 C1B -37.8(16)
Si3A U1 B1 C1B -70.3(16)
Si5A U1 B1 C1B 44.6(15)
N1 U1 B1 C9A -78.9(11)
N3 U1 B1 C9A 159.6(11)
N2 U1 B1 C9A 37.9(12)
C9B U1 B1 C9A -45.4(14)
Si1B U1 B1 C9A -71.1(11)
Si6B U1 B1 C9A 174.0(11)
Si3A U1 B1 C9A 141.6(11)
Si5A U1 B1 C9A -103.6(11)
N1 U1 B1 C5A 25(2)
N3 U1 B1 C5A -97(2)
N2 U1 B1 C5A 142(2)
C9B U1 B1 C5A 58(2)
C9A U1 B1 C5A 104(2)
Si1B U1 B1 C5A 33(2)
Si6B U1 B1 C5A -82(2)
Si3A U1 B1 C5A -115(2)
Si5A U1 B1 C5A 0(2)
N1 U1 B1 C9B -33.5(12)
N3 U1 B1 C9B -155.0(11)
N2 U1 B1 C9B 83.3(12)
C9A U1 B1 C9B 45.4(14)
Si1B U1 B1 C9B -25.7(11)
Si6B U1 B1 C9B -140.6(11)
Si3A U1 B1 C9B -173.1(11)
Si5A U1 B1 C9B -58.2(11)
N1 U1 B1 C1A -178.3(17)
N3 U1 B1 C1A 60.2(18)
N2 U1 B1 C1A -61.5(17)
C9B U1 B1 C1A -145(2)
C9A U1 B1 C1A -99(2)
Si1B U1 B1 C1A -170.6(17)
Si6B U1 B1 C1A 74.6(17)
Si3A U1 B1 C1A 42.1(17)
Si5A U1 B1 C1A 157.0(17)
N3 U1 N1 Si2B -12.8(10)
N2 U1 N1 Si2B 104.6(9)
C9B U1 N1 Si2B -169.4(11)
C9A U1 N1 Si2B 175.7(10)
B1 U1 N1 Si2B -150.0(9)
Si1B U1 N1 Si2B -162.8(13)
Si6B U1 N1 Si2B -41.1(10)
Si3A U1 N1 Si2B -26.4(11)
Si5A U1 N1 Si2B -86.2(10)
N3 U1 N1 Si1B 150.0(5)
N2 U1 N1 Si1B -92.6(6)
C9B U1 N1 Si1B -6.7(7)
C9A U1 N1 Si1B -21.5(7)
B1 U1 N1 Si1B 12.7(6)
Si6B U1 N1 Si1B 121.7(4)
Si3A U1 N1 Si1B 136.4(4)
Si5A U1 N1 Si1B 76.6(7)
N3 U1 N1 Si5A 73.4(6)
N2 U1 N1 Si5A -169.2(6)
C9B U1 N1 Si5A -83.3(8)
C9A U1 N1 Si5A -98.1(7)
B1 U1 N1 Si5A -63.9(6)
Si1B U1 N1 Si5A -76.6(7)
Si6B U1 N1 Si5A 45.1(6)
Si3A U1 N1 Si5A 59.8(7)
N3 U1 N1 Si6A -116.3(7)
N2 U1 N1 Si6A 1.1(9)
C9B U1 N1 Si6A 87.0(9)
C9A U1 N1 Si6A 72.2(9)
B1 U1 N1 Si6A 106.4(7)
Si1B U1 N1 Si6A 93.7(8)
Si6B U1 N1 Si6A -144.6(7)
Si3A U1 N1 Si6A -130.0(6)
Si5A U1 N1 Si6A 170.3(12)
N1 U1 N2 Si1A 88.5(7)
N3 U1 N2 Si1A -155.7(6)
C9B U1 N2 Si1A 15.9(8)
C9A U1 N2 Si1A 2.9(7)
B1 U1 N2 Si1A -18.9(7)
Si1B U1 N2 Si1A 51.0(7)
Si6B U1 N2 Si1A -137.6(5)
Si3A U1 N2 Si1A -126.7(6)
Si5A U1 N2 Si1A 80.5(8)
N1 U1 N2 Si2A -104.8(9)
N3 U1 N2 Si2A 11.1(11)
C9B U1 N2 Si2A -177.3(10)
C9A U1 N2 Si2A 169.6(12)
B1 U1 N2 Si2A 147.8(9)
Si1B U1 N2 Si2A -142.3(8)
Si6B U1 N2 Si2A 29.1(12)
Si3A U1 N2 Si2A 40.0(10)
Si5A U1 N2 Si2A -112.7(9)
N1 U1 N2 Si4B 175.2(7)
N3 U1 N2 Si4B -68.9(8)
C9B U1 N2 Si4B 102.7(9)
C9A U1 N2 Si4B 89.6(9)
B1 U1 N2 Si4B 67.8(8)
Si1B U1 N2 Si4B 137.7(6)
Si6B U1 N2 Si4B -50.9(9)
Si3A U1 N2 Si4B -40.0(8)
Si5A U1 N2 Si4B 167.3(4)
N1 U1 N2 Si3B 6.5(10)
N3 U1 N2 Si3B 122.4(8)
C9B U1 N2 Si3B -66.0(9)
C9A U1 N2 Si3B -79.1(9)
B1 U1 N2 Si3B -100.9(8)
Si1B U1 N2 Si3B -31.0(9)
Si6B U1 N2 Si3B 140.4(7)
Si3A U1 N2 Si3B 151.3(8)
Si5A U1 N2 Si3B -1.4(12)
N1 U1 N3 Si6B -89.1(7)
N2 U1 N3 Si6B 149.4(7)
C9B U1 N3 Si6B -8.2(18)
C9A U1 N3 Si6B 66(2)
B1 U1 N3 Si6B 31.2(10)
Si1B U1 N3 Si6B -66.0(8)
Si3A U1 N3 Si6B 69.4(7)
Si5A U1 N3 Si6B -62.5(7)
N1 U1 N3 Si3A -158.5(6)
N2 U1 N3 Si3A 80.0(7)
C9B U1 N3 Si3A -77.5(17)
C9A U1 N3 Si3A -3(2)
B1 U1 N3 Si3A -38.2(9)
Si1B U1 N3 Si3A -135.3(5)
Si6B U1 N3 Si3A -69.4(7)
Si5A U1 N3 Si3A -131.8(6)
N1 U1 N3 Si5B 97.5(7)
N2 U1 N3 Si5B -24.1(8)
C9B U1 N3 Si5B 178.4(14)
C9A U1 N3 Si5B -107.4(17)
B1 U1 N3 Si5B -142.2(6)
Si1B U1 N3 Si5B 120.6(6)
Si6B U1 N3 Si5B -173.4(12)
Si3A U1 N3 Si5B -104.0(10)
Si5A U1 N3 Si5B 124.1(6)
N1 U1 N3 Si4A 12.0(8)
N2 U1 N3 Si4A -109.6(8)
C9B U1 N3 Si4A 92.9(16)
C9A U1 N3 Si4A 167.1(16)
B1 U1 N3 Si4A 132.3(7)
Si1B U1 N3 Si4A 35.1(9)
Si6B U1 N3 Si4A 101.1(11)
Si3A U1 N3 Si4A 170.4(12)
Si5A U1 N3 Si4A 38.6(8)
Si2A N2 Si1A C10A -46.2(18)
Si4B N2 Si1A C10A -0.4(13)
Si3B N2 Si1A C10A -115.3(13)
U1 N2 Si1A C10A 119.6(12)
Si2A N2 Si1A C9A -169.9(12)
Si4B N2 Si1A C9A -124.1(9)
Si3B N2 Si1A C9A 121.0(10)
U1 N2 Si1A C9A -4.1(10)
Si2A N2 Si1A C11A 66(3)
Si4B N2 Si1A C11A 112(2)
Si3B N2 Si1A C11A -3(2)
U1 N2 Si1A C11A -128(2)
Si1A N2 Si2A C13A 67.2(18)
Si4B N2 Si2A C13A 15.2(14)
Si3B N2 Si2A C13A 134.3(14)
U1 N2 Si2A C13A -95.1(16)
Si1A N2 Si2A C12A -50(2)
Si4B N2 Si2A C12A -101.9(17)
Si3B N2 Si2A C12A 17.2(17)
U1 N2 Si2A C12A 147.8(17)
Si1A N2 Si2A C14A -169.0(14)
Si4B N2 Si2A C14A 139.1(11)
Si3B N2 Si2A C14A -101.8(12)
U1 N2 Si2A C14A 28.8(15)
Si6B N3 Si3A C15A -106.9(12)
Si5B N3 Si3A C15A 123.2(12)
Si4A N3 Si3A C15A -174.5(12)
U1 N3 Si3A C15A -2.5(13)
Si6B N3 Si3A C17A 12.4(11)
Si5B N3 Si3A C17A -117.5(10)
Si4A N3 Si3A C17A -55.2(12)
U1 N3 Si3A C17A 116.8(10)
Si6B N3 Si3A C16A 137.9(12)
Si5B N3 Si3A C16A 7.9(13)
Si4A N3 Si3A C16A 70.3(13)
U1 N3 Si3A C16A -117.8(12)
Si6B N3 Si3A U1 -104.3(7)
Si5B N3 Si3A U1 125.7(8)
Si4A N3 Si3A U1 -171.9(11)
N1 U1 Si3A N3 28.2(8)
N2 U1 Si3A N3 -107.2(7)
C9B U1 Si3A N3 144.2(11)
C9A U1 Si3A N3 178.5(9)
B1 U1 Si3A N3 150.5(7)
Si1B U1 Si3A N3 76.9(7)
Si6B U1 Si3A N3 56.6(7)
Si5A U1 Si3A N3 54.3(6)
N1 U1 Si3A C15A -154.4(12)
N3 U1 Si3A C15A 177.4(13)
N2 U1 Si3A C15A 70.1(12)
C9B U1 Si3A C15A -38.4(15)
C9A U1 Si3A C15A -4.2(14)
B1 U1 Si3A C15A -32.2(12)
Si1B U1 Si3A C15A -105.7(12)
Si6B U1 Si3A C15A -126.0(12)
Si5A U1 Si3A C15A -128.3(11)
N1 U1 Si3A C17A -57.3(11)
N3 U1 Si3A C17A -85.5(12)
N2 U1 Si3A C17A 167.3(11)
C9B U1 Si3A C17A 58.8(14)
C9A U1 Si3A C17A 93.0(13)
B1 U1 Si3A C17A 65.0(11)
Si1B U1 Si3A C17A -8.5(11)
Si6B U1 Si3A C17A -28.9(10)
Si5A U1 Si3A C17A -31.2(11)
N1 U1 Si3A C16A 111.7(14)
N3 U1 Si3A C16A 83.5(15)
N2 U1 Si3A C16A -23.7(14)
C9B U1 Si3A C16A -132.2(16)
C9A U1 Si3A C16A -98.0(15)
B1 U1 Si3A C16A -126.0(14)
Si1B U1 Si3A C16A 160.5(13)
Si6B U1 Si3A C16A 140.1(15)
Si5A U1 Si3A C16A 137.8(14)
Si6B N3 Si4A C20A 144.8(12)
Si3A N3 Si4A C20A -159.0(13)
Si5B N3 Si4A C20A -83.4(12)
U1 N3 Si4A C20A 30.8(14)
Si6B N3 Si4A C18A -96.3(13)
Si3A N3 Si4A C18A -40.0(14)
Si5B N3 Si4A C18A 35.5(12)
U1 N3 Si4A C18A 149.7(13)
Si6B N3 Si4A C19A 19.6(11)
Si3A N3 Si4A C19A 75.8(12)
Si5B N3 Si4A C19A 151.4(10)
U1 N3 Si4A C19A -94.4(11)
Si2B N1 Si5A C23A -116.0(16)
Si1B N1 Si5A C23A 22.4(16)
Si6A N1 Si5A C23A -56.9(17)
U1 N1 Si5A C23A 114.4(16)
Si2B N1 Si5A C22A 10.1(13)
Si1B N1 Si5A C22A 148.5(12)
Si6A N1 Si5A C22A 69.2(14)
U1 N1 Si5A C22A -119.5(12)
Si2B N1 Si5A C21A 127.5(9)
Si1B N1 Si5A C21A -94.1(9)
Si6A N1 Si5A C21A -173.4(10)
U1 N1 Si5A C21A -2.1(11)
Si2B N1 Si5A U1 129.6(7)
Si1B N1 Si5A U1 -92.0(6)
Si6A N1 Si5A U1 -171.3(11)
N3 U1 Si5A N1 -111.5(7)
N2 U1 Si5A N1 15.7(8)
C9B U1 Si5A N1 87.6(8)
C9A U1 Si5A N1 84.5(8)
B1 U1 Si5A N1 118.6(7)
Si1B U1 Si5A N1 64.4(6)
Si6B U1 Si5A N1 -135.9(6)
Si3A U1 Si5A N1 -134.7(6)
N1 U1 Si5A C23A -85.9(16)
N3 U1 Si5A C23A 162.6(15)
N2 U1 Si5A C23A -70.1(16)
C9B U1 Si5A C23A 1.7(16)
C9A U1 Si5A C23A -1.4(16)
B1 U1 Si5A C23A 32.7(15)
Si1B U1 Si5A C23A -21.5(15)
Si6B U1 Si5A C23A 138.2(15)
Si3A U1 Si5A C23A 139.4(15)
N1 U1 Si5A C22A 84.0(15)
N3 U1 Si5A C22A -27.5(14)
N2 U1 Si5A C22A 99.7(15)
C9B U1 Si5A C22A 171.6(15)
C9A U1 Si5A C22A 168.5(15)
B1 U1 Si5A C22A -157.4(14)
Si1B U1 Si5A C22A 148.4(15)
Si6B U1 Si5A C22A -51.9(14)
Si3A U1 Si5A C22A -50.7(14)
N1 U1 Si5A C21A 177.8(11)
N3 U1 Si5A C21A 66.3(9)
N2 U1 Si5A C21A -166.5(10)
C9B U1 Si5A C21A -94.6(10)
C9A U1 Si5A C21A -97.7(10)
B1 U1 Si5A C21A -63.6(9)
Si1B U1 Si5A C21A -117.8(9)
Si6B U1 Si5A C21A 41.9(9)
Si3A U1 Si5A C21A 43.1(9)
Si2B N1 Si6A C26A -101.3(16)
Si1B N1 Si6A C26A 130.6(16)
Si5A N1 Si6A C26A -158.1(16)
U1 N1 Si6A C26A 31.6(18)
Si2B N1 Si6A C25A 139.9(12)
Si1B N1 Si6A C25A 11.9(12)
Si5A N1 Si6A C25A 83.1(13)
U1 N1 Si6A C25A -87.2(13)
Si2B N1 Si6A C24A 16.6(17)
Si1B N1 Si6A C24A -111.4(17)
Si5A N1 Si6A C24A -40.2(18)
U1 N1 Si6A C24A 149.5(17)
C5B B1 C1A C2A 28(3)
C1B B1 C1A C2A -94(2)
C9A B1 C1A C2A 62(3)
C5A B1 C1A C2A -61(3)
C9B B1 C1A C2A 39(4)
U1 B1 C1A C2A 136.4(18)
C5B B1 C1A C8A 151(4)
C1B B1 C1A C8A 29(2)
C9A B1 C1A C8A -175(2)
C5A B1 C1A C8A 62(3)
C9B B1 C1A C8A 161(3)
U1 B1 C1A C8A -101(2)
C8A C1A C2A C3A -68(4)
B1 C1A C2A C3A 52(4)
C1A C2A C3A C4A -40(5)
C2A C3A C4A C5A 46(4)
C3A C4A C5A C6A 64(4)
C3A C4A C5A B1 -64(4)
C5B B1 C5A C6A -97(3)
C1B B1 C5A C6A 6(2)
C9A B1 C5A C6A 177(2)
C9B B1 C5A C6A 148(2)
C1A B1 C5A C6A -64(3)
U1 B1 C5A C6A 97(3)
C5B B1 C5A C4A 33(3)
C1B B1 C5A C4A 136(4)
C9A B1 C5A C4A -53(3)
C9B B1 C5A C4A -82(3)
C1A B1 C5A C4A 67(3)
U1 B1 C5A C4A -133(2)
C4A C5A C6A C7A -72(4)
B1 C5A C6A C7A 54(4)
C5A C6A C7A C8A -38(5)
C6A C7A C8A C1A 39(4)
C2A C1A C8A C7A 67(4)
B1 C1A C8A C7A -55(4)
C5B B1 C9A Si1A 71(2)
C1B B1 C9A Si1A 178(3)
C5A B1 C9A Si1A 167(2)
C9B B1 C9A Si1A -145(3)
C1A B1 C9A Si1A 53(3)
U1 B1 C9A Si1A -65.7(19)
C5B B1 C9A U1 137.1(13)
C1B B1 C9A U1 -116(3)
C5A B1 C9A U1 -127.5(15)
C9B B1 C9A U1 -79.7(16)
C1A B1 C9A U1 118.9(13)
N2 Si1A C9A B1 69(2)
C10A Si1A C9A B1 -56(3)
C11A Si1A C9A B1 -168(2)
N2 Si1A C9A U1 3.5(9)
C10A Si1A C9A U1 -121.1(11)
C11A Si1A C9A U1 126.8(17)
N1 U1 C9A B1 105.9(10)
N3 U1 C9A B1 -50(2)
N2 U1 C9A B1 -140.1(12)
C9B U1 C9A B1 71.4(17)
Si1B U1 C9A B1 92.2(11)
Si6B U1 C9A B1 -9.0(16)
Si3A U1 C9A B1 -52.2(13)
Si5A U1 C9A B1 78.3(10)
N1 U1 C9A Si1A -116.5(7)
N3 U1 C9A Si1A 87.6(17)
N2 U1 C9A Si1A -2.5(6)
C9B U1 C9A Si1A -151(2)
B1 U1 C9A Si1A 137.6(15)
Si1B U1 C9A Si1A -130.2(8)
Si6B U1 C9A Si1A 128.6(6)
Si3A U1 C9A Si1A 85.4(8)
Si5A U1 C9A Si1A -144.1(6)
Si2B N1 Si1B C10B 52.3(16)
Si5A N1 Si1B C10B 2.4(14)
Si6A N1 Si1B C10B 120.7(13)
U1 N1 Si1B C10B -112.4(13)
Si2B N1 Si1B C9B 174.0(11)
Si5A N1 Si1B C9B 124.1(9)
Si6A N1 Si1B C9B -117.6(10)
U1 N1 Si1B C9B 9.3(10)
Si2B N1 Si1B C11B -70.5(15)
Si5A N1 Si1B C11B -120.3(13)
Si6A N1 Si1B C11B -2.1(14)
U1 N1 Si1B C11B 124.8(13)
Si2B N1 Si1B U1 164.8(11)
Si5A N1 Si1B U1 114.9(5)
Si6A N1 Si1B U1 -126.9(7)
N3 U1 Si1B N1 -41.8(6)
N2 U1 Si1B N1 102.1(6)
C9B U1 Si1B N1 169.7(11)
C9A U1 Si1B N1 155.4(7)
B1 U1 Si1B N1 -166.6(6)
Si6B U1 Si1B N1 -70.5(6)
Si3A U1 Si1B N1 -82.3(6)
Si5A U1 Si1B N1 -47.4(5)
N1 U1 Si1B C10B 92.6(16)
N3 U1 Si1B C10B 50.8(16)
N2 U1 Si1B C10B -165.3(15)
C9B U1 Si1B C10B -97.7(18)
C9A U1 Si1B C10B -112.0(16)
B1 U1 Si1B C10B -74.0(15)
Si6B U1 Si1B C10B 22.1(15)
Si3A U1 Si1B C10B 10.3(16)
Si5A U1 Si1B C10B 45.2(15)
N1 U1 Si1B C9B -169.7(11)
N3 U1 Si1B C9B 148.5(10)
N2 U1 Si1B C9B -67.6(10)
C9A U1 Si1B C9B -14.3(11)
B1 U1 Si1B C9B 23.7(10)
Si6B U1 Si1B C9B 119.8(9)
Si3A U1 Si1B C9B 108.0(10)
Si5A U1 Si1B C9B 142.9(10)
N1 U1 Si1B C11B -82.9(13)
N3 U1 Si1B C11B -124.7(13)
N2 U1 Si1B C11B 19.2(13)
C9B U1 Si1B C11B 86.8(15)
C9A U1 Si1B C11B 72.5(13)
B1 U1 Si1B C11B 110.5(13)
Si6B U1 Si1B C11B -153.4(12)
Si3A U1 Si1B C11B -165.2(12)
Si5A U1 Si1B C11B -130.4(13)
Si1B N1 Si2B C12B -83(3)
Si5A N1 Si2B C12B -31(3)
Si6A N1 Si2B C12B -158(3)
U1 N1 Si2B C12B 76(3)
Si1B N1 Si2B C13B 38.0(19)
Si5A N1 Si2B C13B 89.7(16)
Si6A N1 Si2B C13B -37.2(17)
U1 N1 Si2B C13B -163.1(17)
Si1B N1 Si2B C14B 158.3(19)
Si5A N1 Si2B C14B -150.0(18)
Si6A N1 Si2B C14B 83.1(18)
U1 N1 Si2B C14B -43(2)
Si1A N2 Si3B C16B -9(2)
Si2A N2 Si3B C16B -145(2)
Si4B N2 Si3B C16B -86(2)
U1 N2 Si3B C16B 83(2)
Si1A N2 Si3B C15B -121.7(13)
Si2A N2 Si3B C15B 102.7(13)
Si4B N2 Si3B C15B 161.4(13)
U1 N2 Si3B C15B -29.1(15)
Si1A N2 Si3B C17B 123(2)
Si2A N2 Si3B C17B -13(2)
Si4B N2 Si3B C17B 46(2)
U1 N2 Si3B C17B -144(2)
Si1A N2 Si4B C18B -144.1(16)
Si2A N2 Si4B C18B -0.2(16)
Si3B N2 Si4B C18B -70.0(17)
U1 N2 Si4B C18B 119.9(16)
Si1A N2 Si4B C19B -16.6(16)
Si2A N2 Si4B C19B 127.3(15)
Si3B N2 Si4B C19B 57.4(16)
U1 N2 Si4B C19B -112.6(15)
Si1A N2 Si4B C20B 101.3(11)
Si2A N2 Si4B C20B -114.8(11)
Si3B N2 Si4B C20B 175.3(11)
U1 N2 Si4B C20B 5.2(12)
Si6B N3 Si5B C21B 170.1(16)
Si3A N3 Si5B C21B -134.0(15)
Si4A N3 Si5B C21B 106.6(15)
U1 N3 Si5B C21B -17.2(17)
Si6B N3 Si5B C23B -69.3(16)
Si3A N3 Si5B C23B -13.4(13)
Si4A N3 Si5B C23B -132.8(13)
U1 N3 Si5B C23B 103.3(13)
Si6B N3 Si5B C22B 50.4(18)
Si3A N3 Si5B C22B 106.3(16)
Si4A N3 Si5B C22B -13.1(15)
U1 N3 Si5B C22B -136.9(16)
Si3A N3 Si6B C24B -104(3)
Si5B N3 Si6B C24B -36(3)
Si4A N3 Si6B C24B 19(3)
U1 N3 Si6B C24B 151(3)
Si3A N3 Si6B C26B 122.5(13)
Si5B N3 Si6B C26B -169.7(12)
Si4A N3 Si6B C26B -114.3(12)
U1 N3 Si6B C26B 17.0(14)
Si3A N3 Si6B C25B 13.0(16)
Si5B N3 Si6B C25B 80.8(18)
Si4A N3 Si6B C25B 136.2(16)
U1 N3 Si6B C25B -92.6(16)
Si3A N3 Si6B U1 105.5(6)
Si5B N3 Si6B U1 173.4(13)
Si4A N3 Si6B U1 -131.2(7)
N1 U1 Si6B N3 97.9(8)
N2 U1 Si6B N3 -39.6(9)
C9B U1 Si6B N3 175.9(9)
C9A U1 Si6B N3 -150.3(11)
B1 U1 Si6B N3 -155.6(8)
Si1B U1 Si6B N3 131.3(7)
Si3A U1 Si6B N3 -60.6(7)
Si5A U1 Si6B N3 117.3(7)
N1 U1 Si6B C24B 43(4)
N3 U1 Si6B C24B -54(4)
N2 U1 Si6B C24B -94(4)
C9B U1 Si6B C24B 122(4)
C9A U1 Si6B C24B 155(4)
B1 U1 Si6B C24B 150(4)
Si1B U1 Si6B C24B 77(4)
Si3A U1 Si6B C24B -115(4)
Si5A U1 Si6B C24B 63(4)
N1 U1 Si6B C26B -65.0(11)
N3 U1 Si6B C26B -162.9(14)
N2 U1 Si6B C26B 157.5(11)
C9B U1 Si6B C26B 13.0(13)
C9A U1 Si6B C26B 46.8(14)
B1 U1 Si6B C26B 41.5(11)
Si1B U1 Si6B C26B -31.6(11)
Si3A U1 Si6B C26B 136.5(12)
Si5A U1 Si6B C26B -45.7(11)
N1 U1 Si6B C25B -162.1(15)
N3 U1 Si6B C25B 100.1(16)
N2 U1 Si6B C25B 60.5(15)
C9B U1 Si6B C25B -84.0(16)
C9A U1 Si6B C25B -50.3(18)
B1 U1 Si6B C25B -55.6(15)
Si1B U1 Si6B C25B -128.7(15)
Si3A U1 Si6B C25B 39.4(15)
Si5A U1 Si6B C25B -142.7(15)
C5B B1 C1B C2B -64(2)
C9A B1 C1B C2B -164(3)
C5A B1 C1B C2B -147(4)
C9B B1 C1B C2B 170.2(18)
C1A B1 C1B C2B -35(2)
U1 B1 C1B C2B 95(2)
C5B B1 C1B C8B 63(2)
C9A B1 C1B C8B -38(4)
C5A B1 C1B C8B -21(2)
C9B B1 C1B C8B -63(2)
C1A B1 C1B C8B 91(2)
U1 B1 C1B C8B -138.7(17)
C8B C1B C2B C3B -67(3)
B1 C1B C2B C3B 56(3)
C1B C2B C3B C4B -44(4)
C2B C3B C4B C5B 41(5)
C3B C4B C5B C6B 71(4)
C3B C4B C5B B1 -50(4)
C1B B1 C5B C6B -63(3)
C9A B1 C5B C6B 88(2)
C5A B1 C5B C6B -27(3)
C9B B1 C5B C6B 63(3)
C1A B1 C5B C6B -124(4)
U1 B1 C5B C6B 140(2)
C1B B1 C5B C4B 60(3)
C9A B1 C5B C4B -149(2)
C5A B1 C5B C4B 96(3)
C9B B1 C5B C4B -174(2)
C1A B1 C5B C4B 0(2)
U1 B1 C5B C4B -97(2)
C4B C5B C6B C7B -66(4)
B1 C5B C6B C7B 58(3)
C5B C6B C7B C8B -47(4)
C2B C1B C8B C7B 71(3)
B1 C1B C8B C7B -53(3)
C6B C7B C8B C1B 44(4)
C5B B1 C9B Si1B -171.6(19)
C1B B1 C9B Si1B -51(3)
C9A B1 C9B Si1B 147(3)
C5A B1 C9B Si1B -74(2)
C1A B1 C9B Si1B -178(2)
U1 B1 C9B Si1B 66.8(17)
C5B B1 C9B U1 121.6(15)
C1B B1 C9B U1 -118.0(15)
C9A B1 C9B U1 80.6(16)
C5A B1 C9B U1 -141.2(13)
C1A B1 C9B U1 115(3)
N1 Si1B C9B B1 -74(2)
C10B Si1B C9B B1 49(2)
C11B Si1B C9B B1 167(2)
U1 Si1B C9B B1 -66.0(19)
N1 Si1B C9B U1 -7.8(8)
C10B Si1B C9B U1 114.9(12)
C11B Si1B C9B U1 -126.8(11)
N1 U1 C9B B1 145.5(12)
N3 U1 C9B B1 58(2)
N2 U1 C9B B1 -100.5(10)
C9A U1 C9B B1 -70.8(16)
Si1B U1 C9B B1 139.4(16)
Si6B U1 C9B B1 53.1(13)
Si3A U1 C9B B1 10.5(16)
Si5A U1 C9B B1 116.4(11)
N1 U1 C9B Si1B 6.1(6)
N3 U1 C9B Si1B -81.4(16)
N2 U1 C9B Si1B 120.0(8)
C9A U1 C9B Si1B 150(2)
B1 U1 C9B Si1B -139.4(16)
Si6B U1 C9B Si1B -86.3(9)
Si3A U1 C9B Si1B -128.9(6)
Si5A U1 C9B Si1B -23.0(6)

loop_
_cell_oxdiff_twin_id
_cell_oxdiff_twin_matrix_11
_cell_oxdiff_twin_matrix_12
_cell_oxdiff_twin_matrix_13
_cell_oxdiff_twin_matrix_21
_cell_oxdiff_twin_matrix_22
_cell_oxdiff_twin_matrix_23
_cell_oxdiff_twin_matrix_31
_cell_oxdiff_twin_matrix_32
_cell_oxdiff_twin_matrix_33
1 1.0000 0.0000 0.0000 0.0000 1.0000 0.0000 0.0000 0.0000 1.0000
2 0.0370 0.0021 -0.9624 -0.0008 -0.9998 -0.0003 -1.0362 0.0018 -0.0380

loop_
_diffrn_oxdiff_twin_id
_diffrn_oxdiff_twin_ratio
_diffrn_oxdiff_twin_reflns_isolated
_diffrn_oxdiff_twin_reflns_overlapped
1 0.6738 80313 54424
2 0.3262 80712 54424
